data_7150327
loop_
_publ_author_name
'Siu, Jason'
'Baxendale, Ian R.'
'Ley, Steven V.'

_publ_section_title
;
 Microwave assisted Leimgruber-Batcho reaction for the preparation of
 indoles, azaindoles and pyrroylquinolines.
;
_journal_issue 2
_journal_name_full 'Organic &amp; biomolecular chemistry'
_journal_page_first 160
_journal_page_last 167
_journal_paper_doi 10.1039/b313012f
_journal_volume 2
_journal_year 2004
_chemical_formula_moiety 'C13 H13 N3 O2'
_chemical_formula_sum 'C13 H13 N3 O2'
_chemical_formula_weight 243.26
_chemical_name_systematic
;
?
;
_space_group_IT_number 14
_symmetry_cell_setting monoclinic
_symmetry_space_group_name_Hall '-P 2ybc'
_symmetry_space_group_name_H-M 'P 1 21/c 1'
_atom_sites_solution_hydrogens geom
_atom_sites_solution_primary direct
_atom_sites_solution_secondary difmap
_audit_creation_method SHELXL-97
_cell_angle_alpha 90.00
_cell_angle_beta 106.530(3)
_cell_angle_gamma 90.00
_cell_formula_units_Z 4
_cell_length_a 7.3056(4)
_cell_length_b 13.9174(9)
_cell_length_c 12.4289(8)
_cell_measurement_reflns_used 6583
_cell_measurement_temperature 180(2)
_cell_measurement_theta_max 27.48
_cell_measurement_theta_min 1.00
_cell_volume 1211.48(13)
_computing_cell_refinement 'HKL Scalepack (Otwinowski & Minor 1997)'
_computing_data_collection 'Collect (Nonius B.V. 1998)'
_computing_data_reduction
;
HKL Denzo and Scalepack (Otwinowski & Minor 1997)
;
_computing_publication_material 'SHELXL-97 (Sheldrick 1997)'
_computing_structure_refinement 'SHELXL-97 (Sheldrick 1997)'
_computing_structure_solution 'SIR-92 (Altomare et al. 1994)'
_diffrn_ambient_temperature 180(2)
_diffrn_measured_fraction_theta_full 0.968
_diffrn_measured_fraction_theta_max 0.968
_diffrn_measurement_device_type 'Nonius Kappa CCD'
_diffrn_measurement_method 'Thin slice \w and \f scans'
_diffrn_radiation_source 'fine-focus sealed tube'
_diffrn_radiation_type MoK\a
_diffrn_radiation_wavelength 0.71073
_diffrn_reflns_av_R_equivalents 0.1078
_diffrn_reflns_av_sigmaI/netI 0.1055
_diffrn_reflns_limit_h_max 9
_diffrn_reflns_limit_h_min -9
_diffrn_reflns_limit_k_max 18
_diffrn_reflns_limit_k_min -18
_diffrn_reflns_limit_l_max 16
_diffrn_reflns_limit_l_min -16
_diffrn_reflns_number 6595
_diffrn_reflns_theta_full 27.46
_diffrn_reflns_theta_max 27.46
_diffrn_reflns_theta_min 3.72
_exptl_absorpt_coefficient_mu 0.093
_exptl_absorpt_correction_T_max 1.160
_exptl_absorpt_correction_T_min 0.439
_exptl_absorpt_correction_type multi-scan
_exptl_absorpt_process_details
;
multi-scan from symmetry-related measurements
Sortav (Blessing 1995)
;
_exptl_crystal_density_diffrn 1.334
_exptl_crystal_density_method 'not measured'
_exptl_crystal_F_000 512
_exptl_crystal_size_max 0.32
_exptl_crystal_size_mid 0.14
_exptl_crystal_size_min 0.14
_refine_diff_density_max 0.245
_refine_diff_density_min -0.241
_refine_diff_density_rms 0.067
_refine_ls_extinction_coef 0.014(5)
_refine_ls_extinction_expression Fc^*^=kFc[1+0.001xFc^2^\l^3^/sin(2\q)]^-1/4^
_refine_ls_extinction_method SHELXL
_refine_ls_goodness_of_fit_ref 1.073
_refine_ls_hydrogen_treatment mixed
_refine_ls_matrix_type full
_refine_ls_number_parameters 166
_refine_ls_number_reflns 2688
_refine_ls_number_restraints 0
_refine_ls_restrained_S_all 1.073
_refine_ls_R_factor_all 0.1502
_refine_ls_R_factor_gt 0.0874
_refine_ls_shift/su_max 0.001
_refine_ls_shift/su_mean 0.000
_refine_ls_structure_factor_coef Fsqd
_refine_ls_weighting_details 'calc w=1/[\s^2^(Fo^2^)+(0.0675P)^2^+1.3416P] where P=(Fo^2^+2Fc^2^)/3'
_refine_ls_weighting_scheme calc
_refine_ls_wR_factor_gt 0.2058
_refine_ls_wR_factor_ref 0.2397
_reflns_number_gt 1485
_reflns_number_total 2688
_reflns_threshold_expression >2sigma(I)
_cod_data_source_file b313012f.txt
_cod_data_source_block sl0327
_cod_depositor_comments
;
The following automatic conversions were performed:
'_symmetry_cell_setting' value 'Monoclinic' changed to 'monoclinic'
according to '/home/saulius/struct/CIF-dictionaries/cif_core.dic'
dictionary named 'cif_core.dic' version 2.4.1 from 2010-06-29.

Automatic conversion script
Id: cif_fix_enum 1527 2010-12-29 10:47:43Z saulius 
;
_cod_original_sg_symbol_H-M P2(1)/c
_cod_database_code 7150327

loop_
_symmetry_equiv_pos_as_xyz
'x, y, z'
'-x, y+1/2, -z+1/2'
'-x, -y, -z'
'x, -y-1/2, z-1/2'

loop_
_atom_site_label
_atom_site_type_symbol
_atom_site_fract_x
_atom_site_fract_y
_atom_site_fract_z
_atom_site_U_iso_or_equiv
_atom_site_adp_type
_atom_site_occupancy
_atom_site_symmetry_multiplicity
_atom_site_calc_flag
_atom_site_refinement_flags
_atom_site_disorder_assembly
_atom_site_disorder_group
N1 N 0.8076(5) 0.0339(2) 0.2382(2) 0.0434(8) Uani 1 1 d . . .
O1 O 0.6664(5) 0.0369(3) 0.2711(2) 0.0755(11) Uani 1 1 d . . .
O2 O 0.9676(5) 0.0203(2) 0.3013(2) 0.0679(10) Uani 1 1 d . . .
N2 N 0.8595(5) 0.2128(2) 0.1645(2) 0.0438(8) Uani 1 1 d . . .
N3 N 0.6410(5) -0.2936(2) 0.0435(3) 0.0597(10) Uani 1 1 d . . .
C1 C 0.7867(5) 0.0472(2) 0.1177(3) 0.0376(8) Uani 1 1 d . . .
C2 C 0.8200(5) 0.1413(2) 0.0860(3) 0.0369(8) Uani 1 1 d . . .
C3 C 0.8901(6) 0.2996(3) 0.1295(3) 0.0483(10) Uani 1 1 d . . .
H3 H 0.9178 0.3498 0.1834 0.058 Uiso 1 1 calc R . .
C4 C 0.8846(6) 0.3227(3) 0.0201(3) 0.0489(10) Uani 1 1 d . . .
H4 H 0.9078 0.3866 0.0007 0.059 Uiso 1 1 calc R . .
C5 C 0.8449(6) 0.2514(3) -0.0598(3) 0.0479(10) Uani 1 1 d . . .
H5 H 0.8414 0.2653 -0.1352 0.057 Uiso 1 1 calc R . .
C6 C 0.8097(5) 0.1581(3) -0.0288(3) 0.0387(8) Uani 1 1 d . . .
C7 C 0.7667(6) 0.0785(3) -0.1035(3) 0.0484(10) Uani 1 1 d . . .
H7 H 0.7592 0.0881 -0.1804 0.058 Uiso 1 1 calc R . .
C8 C 0.7362(6) -0.0102(3) -0.0684(3) 0.0461(9) Uani 1 1 d . . .
H8 H 0.7081 -0.0611 -0.1216 0.055 Uiso 1 1 calc R . .
C9 C 0.7445(5) -0.0311(2) 0.0466(3) 0.0385(8) Uani 1 1 d . . .
C10 C 0.7125(5) -0.1264(3) 0.0834(3) 0.0429(9) Uani 1 1 d . . .
H10 H 0.7193 -0.1351 0.1603 0.051 Uiso 1 1 calc R . .
C11 C 0.6736(6) -0.2041(3) 0.0153(3) 0.0483(10) Uani 1 1 d . . .
H11 H 0.6689 -0.1938 -0.0609 0.058 Uiso 1 1 calc R . .
C12 C 0.6520(7) -0.3187(3) 0.1583(4) 0.0694(13) Uani 1 1 d . . .
H12A H 0.5659 -0.2772 0.1852 0.104 Uiso 1 1 calc R . .
H12B H 0.7832 -0.3098 0.2058 0.104 Uiso 1 1 calc R . .
H12C H 0.6145 -0.3860 0.1616 0.104 Uiso 1 1 calc R . .
C13 C 0.6155(8) -0.3726(3) -0.0367(4) 0.0763(15) Uani 1 1 d . . .
H13A H 0.6011 -0.3468 -0.1120 0.114 Uiso 1 1 calc R . .
H13B H 0.5010 -0.4092 -0.0365 0.114 Uiso 1 1 calc R . .
H13C H 0.7273 -0.4149 -0.0154 0.114 Uiso 1 1 calc R . .

loop_
_atom_site_aniso_label
_atom_site_aniso_U_11
_atom_site_aniso_U_22
_atom_site_aniso_U_33
_atom_site_aniso_U_23
_atom_site_aniso_U_13
_atom_site_aniso_U_12
N1 0.060(2) 0.0342(17) 0.0326(15) -0.0010(13) 0.0077(16) -0.0018(15)
O1 0.074(2) 0.113(3) 0.0422(16) -0.0080(17) 0.0206(16) -0.017(2)
O2 0.081(2) 0.066(2) 0.0403(15) 0.0054(14) -0.0091(15) 0.0148(16)
N2 0.0557(19) 0.0343(16) 0.0357(16) -0.0040(13) 0.0035(14) -0.0008(14)
N3 0.074(2) 0.0336(19) 0.067(2) -0.0102(17) 0.0126(19) -0.0079(17)
C1 0.044(2) 0.0361(19) 0.0279(16) -0.0011(14) 0.0025(15) 0.0050(16)
C2 0.0388(19) 0.0326(19) 0.0341(18) -0.0035(14) 0.0021(14) 0.0011(15)
C3 0.057(2) 0.036(2) 0.044(2) -0.0039(17) 0.0016(18) -0.0018(17)
C4 0.059(2) 0.034(2) 0.051(2) 0.0071(17) 0.0105(19) 0.0029(18)
C5 0.054(2) 0.049(2) 0.039(2) 0.0073(17) 0.0114(17) 0.0009(19)
C6 0.0400(19) 0.037(2) 0.0358(19) -0.0006(15) 0.0058(15) -0.0004(15)
C7 0.060(2) 0.053(2) 0.0282(18) -0.0036(17) 0.0067(17) 0.0009(19)
C8 0.056(2) 0.041(2) 0.0385(19) -0.0104(17) 0.0078(17) -0.0004(18)
C9 0.042(2) 0.0322(19) 0.0367(18) -0.0048(15) 0.0028(15) 0.0020(15)
C10 0.048(2) 0.036(2) 0.041(2) -0.0032(16) 0.0072(16) 0.0029(16)
C11 0.053(2) 0.038(2) 0.052(2) -0.0073(18) 0.0117(19) -0.0035(17)
C12 0.071(3) 0.047(3) 0.077(3) 0.010(2) 0.000(2) -0.008(2)
C13 0.091(4) 0.036(2) 0.099(4) -0.025(2) 0.023(3) -0.005(2)

loop_
_atom_type_symbol
_atom_type_description
_atom_type_scat_dispersion_real
_atom_type_scat_dispersion_imag
_atom_type_scat_source
C C 0.0033 0.0016 'International Tables Vol C Tables 4.2.6.8 and 6.1.1.4'
H H 0.0000 0.0000 'International Tables Vol C Tables 4.2.6.8 and 6.1.1.4'
N N 0.0061 0.0033 'International Tables Vol C Tables 4.2.6.8 and 6.1.1.4'
O O 0.0106 0.0060 'International Tables Vol C Tables 4.2.6.8 and 6.1.1.4'

loop_
_geom_angle_atom_site_label_1
_geom_angle_atom_site_label_2
_geom_angle_atom_site_label_3
_geom_angle
_geom_angle_site_symmetry_1
_geom_angle_site_symmetry_3
_geom_angle_publ_flag
O1 N1 O2 122.6(3) . . ?
O1 N1 C1 119.0(3) . . ?
O2 N1 C1 118.3(3) . . ?
C3 N2 C2 116.8(3) . . ?
C11 N3 C12 121.3(3) . . ?
C11 N3 C13 121.5(4) . . ?
C12 N3 C13 116.8(4) . . ?
C9 C1 C2 125.4(3) . . ?
C9 C1 N1 119.4(3) . . ?
C2 C1 N1 115.2(3) . . ?
N2 C2 C1 119.8(3) . . ?
N2 C2 C6 122.4(3) . . ?
C1 C2 C6 117.9(3) . . ?
N2 C3 C4 125.0(3) . . ?
N2 C3 H3 117.5 . . ?
C4 C3 H3 117.5 . . ?
C5 C4 C3 118.8(4) . . ?
C5 C4 H4 120.6 . . ?
C3 C4 H4 120.6 . . ?
C4 C5 C6 119.2(3) . . ?
C4 C5 H5 120.4 . . ?
C6 C5 H5 120.4 . . ?
C5 C6 C7 124.5(3) . . ?
C5 C6 C2 117.7(3) . . ?
C7 C6 C2 117.7(3) . . ?
C8 C7 C6 121.8(3) . . ?
C8 C7 H7 119.1 . . ?
C6 C7 H7 119.1 . . ?
C7 C8 C9 122.7(3) . . ?
C7 C8 H8 118.7 . . ?
C9 C8 H8 118.7 . . ?
C1 C9 C8 114.5(3) . . ?
C1 C9 C10 123.3(3) . . ?
C8 C9 C10 122.2(3) . . ?
C11 C10 C9 124.1(3) . . ?
C11 C10 H10 117.9 . . ?
C9 C10 H10 117.9 . . ?
N3 C11 C10 127.2(4) . . ?
N3 C11 H11 116.4 . . ?
C10 C11 H11 116.4 . . ?
N3 C12 H12A 109.5 . . ?
N3 C12 H12B 109.5 . . ?
H12A C12 H12B 109.5 . . ?
N3 C12 H12C 109.5 . . ?
H12A C12 H12C 109.5 . . ?
H12B C12 H12C 109.5 . . ?
N3 C13 H13A 109.5 . . ?
N3 C13 H13B 109.5 . . ?
H13A C13 H13B 109.5 . . ?
N3 C13 H13C 109.5 . . ?
H13A C13 H13C 109.5 . . ?
H13B C13 H13C 109.5 . . ?

loop_
_geom_bond_atom_site_label_1
_geom_bond_atom_site_label_2
_geom_bond_distance
_geom_bond_site_symmetry_2
_geom_bond_publ_flag
N1 O1 1.213(4) . ?
N1 O2 1.222(4) . ?
N1 C1 1.474(4) . ?
N2 C3 1.324(5) . ?
N2 C2 1.365(4) . ?
N3 C11 1.333(5) . ?
N3 C12 1.449(6) . ?
N3 C13 1.460(5) . ?
C1 C9 1.381(5) . ?
C1 C2 1.408(5) . ?
C2 C6 1.427(5) . ?
C3 C4 1.386(5) . ?
C3 H3 0.9500 . ?
C4 C5 1.376(5) . ?
C4 H4 0.9500 . ?
C5 C6 1.399(5) . ?
C5 H5 0.9500 . ?
C6 C7 1.422(5) . ?
C7 C8 1.349(5) . ?
C7 H7 0.9500 . ?
C8 C9 1.444(5) . ?
C8 H8 0.9500 . ?
C9 C10 1.444(5) . ?
C10 C11 1.352(5) . ?
C10 H10 0.9500 . ?
C11 H11 0.9500 . ?
C12 H12A 0.9800 . ?
C12 H12B 0.9800 . ?
C12 H12C 0.9800 . ?
C13 H13A 0.9800 . ?
C13 H13B 0.9800 . ?
C13 H13C 0.9800 . ?

loop_
_geom_torsion_atom_site_label_1
_geom_torsion_atom_site_label_2
_geom_torsion_atom_site_label_3
_geom_torsion_atom_site_label_4
_geom_torsion
_geom_torsion_site_symmetry_1
_geom_torsion_site_symmetry_2
_geom_torsion_site_symmetry_3
_geom_torsion_site_symmetry_4
_geom_torsion_publ_flag
O1 N1 C1 C9 -86.1(4) . . . . ?
O2 N1 C1 C9 94.1(4) . . . . ?
O1 N1 C1 C2 96.2(4) . . . . ?
O2 N1 C1 C2 -83.6(4) . . . . ?
C3 N2 C2 C1 179.8(3) . . . . ?
C3 N2 C2 C6 -0.6(5) . . . . ?
C9 C1 C2 N2 179.6(3) . . . . ?
N1 C1 C2 N2 -2.9(5) . . . . ?
C9 C1 C2 C6 0.0(5) . . . . ?
N1 C1 C2 C6 177.5(3) . . . . ?
C2 N2 C3 C4 0.1(6) . . . . ?
N2 C3 C4 C5 -0.1(6) . . . . ?
C3 C4 C5 C6 0.5(6) . . . . ?
C4 C5 C6 C7 179.8(4) . . . . ?
C4 C5 C6 C2 -1.0(5) . . . . ?
N2 C2 C6 C5 1.1(5) . . . . ?
C1 C2 C6 C5 -179.3(3) . . . . ?
N2 C2 C6 C7 -179.7(3) . . . . ?
C1 C2 C6 C7 -0.1(5) . . . . ?
C5 C6 C7 C8 179.2(4) . . . . ?
C2 C6 C7 C8 0.0(6) . . . . ?
C6 C7 C8 C9 0.1(6) . . . . ?
C2 C1 C9 C8 0.1(5) . . . . ?
N1 C1 C9 C8 -177.3(3) . . . . ?
C2 C1 C9 C10 179.6(3) . . . . ?
N1 C1 C9 C10 2.2(5) . . . . ?
C7 C8 C9 C1 -0.2(5) . . . . ?
C7 C8 C9 C10 -179.7(4) . . . . ?
C1 C9 C10 C11 -179.1(4) . . . . ?
C8 C9 C10 C11 0.4(6) . . . . ?
C12 N3 C11 C10 -2.5(7) . . . . ?
C13 N3 C11 C10 -175.1(4) . . . . ?
C9 C10 C11 N3 -179.3(4) . . . . ?
